data_1545314
loop_
_publ_author_name
'Lii, K. H.'
'Tsai, H. J.'

_publ_section_title
;
 Synthesis and crystal structure of Zn2VO(PO4)2, a vanadyl(IV)
 orthophosphate containing a dimer of edge-sharing ZnO5 square pyramids
;
_journal_name_full 'Journal of Solid State Chemistry'
_journal_page_first 291
_journal_page_last 295
_journal_paper_doi 10.1016/0022-4596(91)90145-8
_journal_volume 90
_journal_year 1991
_chemical_formula_sum 'O9 P2 V Zn2'
_chemical_formula_weight 387.702
_space_group_IT_number 108
_symmetry_cell_setting tetragonal
_symmetry_Int_Tables_number 108
_symmetry_space_group_name_Hall 'I 4 -2c'
_symmetry_space_group_name_H-M 'I 4 c m'
_cell_angle_alpha 90.
_cell_angle_beta 90.
_cell_angle_gamma 90.
_cell_formula_units_Z 4
_cell_length_a 8.9227(13)
_cell_length_b 8.9227(13)
_cell_length_c 9.039(3)
_cell_volume 719.6(3)
_diffrn_ambient_temperature 293
_diffrn_radiation_probe x-ray
_diffrn_radiation_type MoK\a
_diffrn_radiation_wavelength 0.70930
_exptl_absorpt_coefficient_mu 8.356
_exptl_crystal_density_diffrn 3.578
_exptl_crystal_F_000 740
_refine_ls_number_parameters 40
_refine_ls_number_reflns 228
_refine_ls_R_factor_gt 0.026
_refine_ls_wR_factor_gt 0.025
_cod_data_source_file JSSC-1991-90-291-295.cif
_cod_data_source_block 1
_cod_original_cell_volume 719.62(22)
_cod_database_code 1545314

loop_
_symmetry_equiv_pos_site_id
_symmetry_equiv_pos_as_xyz
1 x,y,z
2 -y,x,z
3 -x,-y,z
4 y,-x,z
5 -x,y,1/2+z
6 -y,-x,1/2+z
7 x,-y,1/2+z
8 y,x,1/2+z
9 1/2+x,1/2+y,1/2+z
10 1/2-y,1/2+x,1/2+z
11 1/2-x,1/2-y,1/2+z
12 1/2+y,1/2-x,1/2+z
13 1/2-x,1/2+y,z
14 1/2-y,1/2-x,z
15 1/2+x,1/2-y,z
16 1/2+y,1/2+x,z

loop_
_atom_site_aniso_label
_atom_site_aniso_U_11
_atom_site_aniso_U_22
_atom_site_aniso_U_33
_atom_site_aniso_U_23
_atom_site_aniso_U_13
_atom_site_aniso_U_12
Zn 0.0085(4) 0.0085(4) 0.0101(6) -0.0003(4) -0.0003(4) -0.0025(5)
V 0.0045(9) 0.0045(9) 0.0204(17) 0.0000 0.0000 0.0000
P 0.0059(8) 0.0059(8) 0.0073(14) -0.0004(8) -0.0004(8) 0.0004(9)
O1 0.004(2) 0.004(2) 0.019(3) -0.001(2) 0.003(2) -0.001(2)
O2 0.031(4) 0.031(4) 0.015(6) -0.007(3) -0.007(3) -0.005(4)
O3 0.021(5) 0.021(5) 0.024(8) 0.0000 0.0000 0.0000
O4 0.012(2) 0.012(2) 0.014(6) -0.001(2) -0.001(2) -0.001(3)

loop_
_atom_site_label
_atom_site_type_symbol
_atom_site_thermal_displace_type
_atom_site_fract_x
_atom_site_fract_y
_atom_site_fract_z
_atom_site_occupancy
_atom_site_U_iso_or_equiv
_atom_site_calc_flag
_atom_site_refinement_flags
_atom_site_disorder_assembly
_atom_site_disorder_group
Zn Zn Uani 0.61810(9) 0.11810(9) 0.26348 1.000 0.0090(3) . . . .
V V Uani 0.00000 0.00000 0.1011(5) 1.000 0.0098(7) . . . .
P P Uani 0.3067(2) 0.1934(2) 0.1204(4) 1.000 0.0064(6) . . . .
O1 O Uani 0.8271(6) 0.1355(5) 0.1548(6) 1.000 0.0090(14) . . . .
O2 O Uani 0.6518(8) 0.1518(8) 0.4690(10) 1.000 0.026(3) . . . .
O3 O Uani 0.00000 0.00000 0.4275(17) 1.000 0.022(4) . . . .
O4 O Uani 0.3960(6) 0.1040(6) 0.2369(10) 1.000 0.013(2) . . . .

loop_
_geom_angle_atom_site_label_1
_geom_angle_atom_site_label_2
_geom_angle_atom_site_label_3
_geom_angle
_geom_angle_site_symmetry_1
_geom_angle_site_symmetry_2
_geom_angle_site_symmetry_3
_geom_angle_publ_flag
O1 Zn O2 107.6(3) . . . yes
O1 Zn O4 145.4(3) . . . yes
P Zn O1 35.34(13) 2_655 . . yes
O1 Zn O4 94.2(2) . . 3_655 yes
O1 Zn O1 69.78(18) . . 16_545 yes
O2 Zn O4 106.5(3) . . . yes
P Zn O2 105.6(2) 2_655 . . yes
O2 Zn O4 106.5(3) . . 3_655 yes
O1 Zn O2 107.6(3) 16_545 . . yes
P Zn O4 126.7(2) 2_655 . . yes
O4 Zn O4 82.0(2) . . 3_655 yes
O1 Zn O4 94.2(2) 16_545 . . yes
P Zn O4 126.7(2) 2_655 . 3_655 yes
P Zn O1 35.34(13) 2_655 . 16_545 yes
O1 Zn O4 145.4(3) 16_545 . 3_655 yes
O1 V O1 86.7(2) 1_455 . 2_545 yes
O1 V O1 152.2(3) 1_455 . 3_655 yes
O1 V O1 86.7(2) 1_455 . 4_565 yes
O1 V O3 103.9(2) 1_455 . 5_554 yes
O1 V O1 86.7(2) 2_545 . 3_655 yes
O1 V O1 152.2(3) 2_545 . 4_565 yes
O1 V O3 103.9(2) 2_545 . 5_554 yes
O1 V O1 86.7(2) 3_655 . 4_565 yes
O1 V O3 103.9(2) 3_655 . 5_554 yes
O1 V O3 103.9(2) 4_565 . 5_554 yes
O1 P O4 107.9(3) 4_565 . . yes
O2 P O4 112.1(4) 5_654 . . yes
O1 P O4 107.9(3) 15_455 . . yes
O1 P O2 113.7(4) 4_565 . 5_654 yes
O1 P O1 100.8(3) 4_565 . 15_455 yes
O1 P O2 113.7(4) 15_455 . 5_654 yes
Zn O1 V 137.9(2) . . 1_655 yes
Zn O1 P 93.5(3) . . 2_655 yes
V O1 P 128.6(3) 1_655 . 2_655 yes
Zn O2 P 171.9(5) . . 5_655 yes
Zn O4 P 124.1(4) . . . yes
Zn O4 Zn 96.3(2) . . 3_655 yes
Zn O4 P 124.2(4) 3_655 . . yes

loop_
_geom_bond_atom_site_label_1
_geom_bond_atom_site_label_2
_geom_bond_distance
_geom_bond_site_symmetry_1
_geom_bond_site_symmetry_2
_geom_bond_publ_flag
Zn O1 2.114(5) . . yes
Zn O2 1.906(9) . . yes
Zn O4 2.000(6) . . yes
Zn P 2.709(3) . 2_655 yes
Zn O4 2.000(6) . 3_655 yes
Zn O1 2.114(5) . 16_545 yes
V O1 2.019(5) . 1_455 yes
V O1 2.019(5) . 2_545 yes
V O1 2.019(5) . 3_655 yes
V O1 2.019(5) . 4_565 yes
V O3 1.569(16) . 5_554 yes
P O4 1.543(8) . . yes
P O1 1.570(5) . 4_565 yes
P O2 1.466(9) . 5_654 yes
P O1 1.569(5) . 15_455 yes

loop_
_geom_torsion_atom_site_label_1
_geom_torsion_atom_site_label_2
_geom_torsion_atom_site_label_3
_geom_torsion_atom_site_label_4
_geom_torsion
_geom_torsion_site_symmetry_1
_geom_torsion_site_symmetry_2
_geom_torsion_site_symmetry_3
_geom_torsion_site_symmetry_4
_geom_torsion_publ_flag
O1 Zn O4 P -39.8(7) . . . . no
O2 Zn O4 P 129.6(5) . . . . no
